data_4083834
loop_
_publ_author_name
'Karshtedt, Dmitry'
'Bell, Alexis T.'
'Tilley, T. Don'

_publ_section_title
;
 Stoichiometric and Catalytic Reactions Involving Si&#x2212;H Bond
 Activations by Rh and Ir Complexes Containing a Pyridylindolide Ligand
;
_journal_issue 19
_journal_name_full Organometallics
_journal_page_first 4471
_journal_paper_doi 10.1021/om060492+
_journal_volume 25
_journal_year 2006
_chemical_formula_moiety 'C25 H42 Ir N2 P2 Si '
_chemical_formula_sum 'C25 H42 Ir N2 P2 Si'
_chemical_formula_weight 652.87
_space_group_IT_number 14
_symmetry_cell_setting monoclinic
_symmetry_Int_Tables_number 14
_symmetry_space_group_name_Hall '-P 2yn'
_symmetry_space_group_name_H-M 'P 1 21/n 1'
_audit_creation_date 'Wed May  4 15:44:02 2005'
_audit_creation_method 'by teXsan'
_cell_angle_alpha 90
_cell_angle_beta 91.057(2)
_cell_angle_gamma 90
_cell_formula_units_Z 4
_cell_length_a 12.183(1)
_cell_length_b 14.839(2)
_cell_length_c 15.701(2)
_cell_measurement_reflns_used 2185
_cell_measurement_temperature 153.2
_cell_measurement_theta_max 22.0
_cell_measurement_theta_min 2.5
_cell_volume 2838.0(6)
_computing_cell_refinement 'Bruker-AXS SAINT v6.40'
_computing_data_collection 'Bruker-AXS SMART v5.631'
_computing_data_reduction 'Bruker-AXS SAINT v6.40'
_computing_publication_material teXsan
_computing_structure_refinement teXsan
_computing_structure_solution SIR97
_diffrn_measured_fraction_theta_full 0.9959
_diffrn_measured_fraction_theta_max 0.9959
_diffrn_measurement_device_type 'Bruker APEX'
_diffrn_measurement_method \w-scans
_diffrn_radiation_type 'Mo K\a'
_diffrn_radiation_wavelength 0.7107
_diffrn_reflns_av_R_equivalents 0.036
_diffrn_reflns_limit_h_max 15
_diffrn_reflns_limit_h_min 0
_diffrn_reflns_limit_k_max 18
_diffrn_reflns_limit_k_min 0
_diffrn_reflns_limit_l_max 19
_diffrn_reflns_limit_l_min -19
_diffrn_reflns_number 16285
_diffrn_reflns_theta_full 26.38
_diffrn_reflns_theta_max 26.38
_diffrn_standards_decay_% 0
_diffrn_standards_interval_count 0
_diffrn_standards_interval_time 0
_diffrn_standards_number 0
_exptl_absorpt_coefficient_mu 4.887
_exptl_absorpt_correction_T_max 0.952
_exptl_absorpt_correction_T_min 0.705
_exptl_absorpt_correction_type empirical
_exptl_absorpt_process_details 'Blessing, 1995'
_exptl_crystal_colour yellow
_exptl_crystal_density_diffrn 1.528
_exptl_crystal_density_method 'not measured'
_exptl_crystal_description blade
_exptl_crystal_F_000 1308.00
_exptl_crystal_size_max 0.200
_exptl_crystal_size_mid 0.080
_exptl_crystal_size_min 0.010
_refine_diff_density_max 1.43
_refine_diff_density_min -0.66
_refine_ls_extinction_method none
_refine_ls_goodness_of_fit_ref 1.106
_refine_ls_hydrogen_treatment constr
_refine_ls_number_parameters 283
_refine_ls_number_reflns 3830
_refine_ls_R_factor_all 0.0619
_refine_ls_R_factor_gt 0.0315
_refine_ls_shift/su_max 0.0043
_refine_ls_structure_factor_coef F
_refine_ls_weighting_details 'w = 1/[\s^2^(Fo) + 0.00022|Fo|^2^]'
_refine_ls_weighting_scheme calc
_refine_ls_wR_factor_all 0.0424
_refine_ls_wR_factor_ref 0.0355
_reflns_number_gt 3830
_reflns_number_total 5782
_reflns_threshold_expression F^2^>3.0\s(F^2^)
_cod_data_source_file om060492%2Bsi20060605_025645.cif
_cod_data_source_block Dmitry_Karshtedt_n2irpme
_cod_original_sg_symbol_H-M 'P 21/n     '
_cod_original_formula_sum 'C25 H42 Ir N2 P2 Si '
_cod_database_code 4083834

loop_
_symmetry_equiv_pos_as_xyz
x,y,z
1/2-x,1/2+y,1/2-z
-x,-y,-z
1/2+x,1/2-y,1/2+z

loop_
_atom_site_label
_atom_site_type_symbol
_atom_site_fract_x
_atom_site_fract_y
_atom_site_fract_z
_atom_site_U_iso_or_equiv
_atom_site_adp_type
_atom_site_occupancy
_atom_site_calc_flag
Ir1 Ir 0.72358(2) 0.25716(1) -0.04517(1) 0.02140(6) Uani 1.00 d
P1 P 0.7747(1) 0.14193(9) 0.0540(1) 0.0310(4) Uani 1.00 d
P2 P 0.5425(1) 0.24692(10) -0.0216(1) 0.0337(4) Uani 1.00 d
Si1 Si 0.6944(1) 0.3570(1) -0.1650(1) 0.0265(4) Uani 1.00 d
N1 N 0.8910(3) 0.2690(3) -0.0662(3) 0.022(1) Uani 1.00 d
N2 N 0.7733(4) 0.3653(3) 0.0395(3) 0.021(1) Uani 1.00 d
C1 C 0.9677(4) 0.2256(3) -0.1140(4) 0.023(1) Uani 1.00 d
C2 C 0.9530(5) 0.1584(3) -0.1748(4) 0.027(2) Uani 1.00 d
C3 C 1.0452(5) 0.1237(4) -0.2123(4) 0.033(2) Uani 1.00 d
C4 C 1.1518(5) 0.1570(4) -0.1911(4) 0.036(2) Uani 1.00 d
C5 C 1.1664(5) 0.2231(4) -0.1320(4) 0.034(2) Uani 1.00 d
C6 C 1.0741(4) 0.2598(3) -0.0903(4) 0.027(1) Uani 1.00 d
C7 C 1.0594(4) 0.3247(4) -0.0273(4) 0.029(2) Uani 1.00 d
C8 C 0.9463(4) 0.3284(3) -0.0140(4) 0.024(1) Uani 1.00 d
C9 C 0.8825(5) 0.3826(3) 0.0424(4) 0.024(1) Uani 1.00 d
C10 C 0.9262(5) 0.4495(4) 0.0947(4) 0.030(2) Uani 1.00 d
C11 C 0.8575(5) 0.5016(4) 0.1441(4) 0.035(2) Uani 1.00 d
C12 C 0.7458(5) 0.4843(4) 0.1416(4) 0.033(2) Uani 1.00 d
C13 C 0.7077(5) 0.4166(4) 0.0891(4) 0.031(2) Uani 1.00 d
C14 C 0.9134(6) 0.0987(4) 0.0432(5) 0.042(2) Uani 1.00 d
C15 C 0.7778(6) 0.1707(4) 0.1670(4) 0.048(2) Uani 1.00 d
C16 C 0.6970(6) 0.0371(4) 0.0514(5) 0.058(2) Uani 1.00 d
C17 C 0.4994(6) 0.2246(5) 0.0876(5) 0.056(2) Uani 1.00 d
C18 C 0.4512(5) 0.3412(4) -0.0442(5) 0.040(2) Uani 1.00 d
C19 C 0.4744(5) 0.1569(4) -0.0811(5) 0.050(2) Uani 1.00 d
C20 C 0.6491(5) 0.4771(3) -0.1410(4) 0.034(2) Uani 1.00 d
C21 C 0.7387(5) 0.5400(4) -0.1071(4) 0.038(2) Uani 1.00 d
C22 C 0.5893(6) 0.3179(4) -0.2489(5) 0.048(2) Uani 1.00 d
C23 C 0.6216(7) 0.2314(5) -0.2962(5) 0.063(3) Uani 1.00 d
C24 C 0.8238(5) 0.3749(4) -0.2295(4) 0.040(2) Uani 1.00 d
C25 C 0.8094(7) 0.4361(5) -0.3078(5) 0.059(2) Uani 1.00 d
H1 H 0.8818 0.1370 -0.1900 0.0323 Uiso 1.00 calc
H2 H 1.0375 0.0768 -0.2531 0.0398 Uiso 1.00 calc
H3 H 1.2138 0.1326 -0.2187 0.0427 Uiso 1.00 calc
H4 H 1.2381 0.2447 -0.1187 0.0404 Uiso 1.00 calc
H5 H 1.1148 0.3593 0.0008 0.0347 Uiso 1.00 calc
H6 H 1.0032 0.4596 0.0967 0.0354 Uiso 1.00 calc
H7 H 0.8867 0.5483 0.1791 0.0416 Uiso 1.00 calc
H8 H 0.6968 0.5184 0.1752 0.0402 Uiso 1.00 calc
H9 H 0.6310 0.4049 0.0875 0.0371 Uiso 1.00 calc
H10 H 0.9302 0.0593 0.0893 0.0509 Uiso 1.00 calc
H11 H 0.9186 0.0668 -0.0090 0.0509 Uiso 1.00 calc
H12 H 0.9639 0.1475 0.0437 0.0509 Uiso 1.00 calc
H13 H 0.7926 0.1181 0.1997 0.0575 Uiso 1.00 calc
H14 H 0.8336 0.2141 0.1777 0.0575 Uiso 1.00 calc
H15 H 0.7087 0.1949 0.1824 0.0575 Uiso 1.00 calc
H16 H 0.6210 0.0500 0.0570 0.0692 Uiso 1.00 calc
H17 H 0.7084 0.0073 -0.0012 0.0692 Uiso 1.00 calc
H18 H 0.7208 -0.0005 0.0971 0.0692 Uiso 1.00 calc
H19 H 0.5116 0.2768 0.1215 0.0670 Uiso 1.00 calc
H20 H 0.4235 0.2098 0.0873 0.0670 Uiso 1.00 calc
H21 H 0.5407 0.1757 0.1105 0.0670 Uiso 1.00 calc
H22 H 0.4659 0.3884 -0.0047 0.0484 Uiso 1.00 calc
H23 H 0.4629 0.3623 -0.1004 0.0484 Uiso 1.00 calc
H24 H 0.3772 0.3221 -0.0392 0.0484 Uiso 1.00 calc
H25 H 0.4026 0.1483 -0.0600 0.0602 Uiso 1.00 calc
H26 H 0.4698 0.1727 -0.1397 0.0602 Uiso 1.00 calc
H27 H 0.5152 0.1027 -0.0746 0.0602 Uiso 1.00 calc
H28 H 0.6200 0.5024 -0.1922 0.0402 Uiso 1.00 calc
H29 H 0.5931 0.4742 -0.0998 0.0402 Uiso 1.00 calc
H30 H 0.7694 0.5160 -0.0559 0.0452 Uiso 1.00 calc
H31 H 0.7946 0.5457 -0.1482 0.0452 Uiso 1.00 calc
H32 H 0.7081 0.5976 -0.0961 0.0452 Uiso 1.00 calc
H33 H 0.5217 0.3074 -0.2215 0.0572 Uiso 1.00 calc
H34 H 0.5800 0.3647 -0.2897 0.0572 Uiso 1.00 calc
H35 H 0.6326 0.1840 -0.2562 0.0754 Uiso 1.00 calc
H36 H 0.5646 0.2152 -0.3354 0.0754 Uiso 1.00 calc
H37 H 0.6875 0.2415 -0.3261 0.0754 Uiso 1.00 calc
H38 H 0.8781 0.4010 -0.1929 0.0486 Uiso 1.00 calc
H39 H 0.8484 0.3177 -0.2484 0.0486 Uiso 1.00 calc
H40 H 0.8775 0.4416 -0.3358 0.0705 Uiso 1.00 calc
H41 H 0.7564 0.4105 -0.3458 0.0705 Uiso 1.00 calc
H42 H 0.7853 0.4939 -0.2903 0.0705 Uiso 1.00 calc
H43 H 0.697(4) 0.177(3) -0.106(3) 0.0372 Uiso 1.00 calc

loop_
_atom_site_aniso_label
_atom_site_aniso_U_11
_atom_site_aniso_U_22
_atom_site_aniso_U_33
_atom_site_aniso_U_12
_atom_site_aniso_U_13
_atom_site_aniso_U_23
Ir1 0.0206(1) 0.0188(1) 0.0248(1) -0.0030(1) 0.00061(8) -0.0020(1)
P1 0.0386(10) 0.0230(7) 0.031(1) -0.0051(7) 0.0043(8) 0.0054(7)
P2 0.0241(7) 0.0284(8) 0.049(1) -0.0058(7) 0.0058(7) -0.0050(8)
Si1 0.0299(9) 0.0256(8) 0.0237(9) 0.0059(6) -0.0042(7) -0.0039(6)
N1 0.019(2) 0.022(2) 0.025(3) -0.004(2) -0.003(2) 0.001(2)
N2 0.027(2) 0.017(2) 0.019(3) -0.002(2) -0.004(2) 0.003(1)
C1 0.022(2) 0.025(3) 0.023(3) -0.004(2) -0.000(2) 0.003(2)
C2 0.023(3) 0.026(3) 0.032(4) -0.002(2) -0.005(2) -0.003(2)
C3 0.026(3) 0.038(3) 0.036(4) 0.004(2) 0.001(3) -0.008(3)
C4 0.021(3) 0.051(4) 0.035(4) 0.006(2) 0.009(3) -0.007(3)
C5 0.025(3) 0.042(3) 0.034(4) -0.005(3) 0.001(2) 0.003(2)
C6 0.026(2) 0.026(3) 0.028(3) -0.007(2) -0.005(2) 0.003(2)
C7 0.021(2) 0.032(3) 0.033(4) -0.005(2) -0.005(3) -0.003(2)
C8 0.022(2) 0.020(3) 0.028(3) -0.003(2) -0.006(2) 0.003(2)
C9 0.027(2) 0.018(2) 0.027(3) -0.001(2) -0.005(2) 0.010(2)
C10 0.028(3) 0.028(3) 0.032(4) -0.009(2) -0.007(3) -0.003(2)
C11 0.041(3) 0.029(3) 0.035(4) -0.007(2) 0.004(3) -0.006(3)
C12 0.040(3) 0.027(3) 0.034(4) -0.004(2) 0.012(3) -0.003(2)
C13 0.033(4) 0.028(3) 0.032(4) -0.000(2) 0.010(3) -0.003(2)
C14 0.046(3) 0.040(4) 0.042(5) 0.013(3) 0.005(4) 0.014(3)
C15 0.065(5) 0.050(4) 0.029(2) 0.003(3) 0.004(4) 0.008(3)
C16 0.077(6) 0.021(3) 0.074(6) -0.017(3) -0.010(5) 0.012(3)
C17 0.049(4) 0.063(5) 0.056(3) -0.003(4) 0.027(4) 0.010(4)
C18 0.020(3) 0.039(3) 0.062(5) -0.001(2) -0.003(3) -0.010(3)
C19 0.040(4) 0.030(3) 0.080(6) -0.008(3) -0.003(4) -0.018(3)
C20 0.043(4) 0.022(2) 0.036(4) 0.003(2) 0.004(3) -0.001(2)
C21 0.040(4) 0.029(3) 0.043(4) -0.002(2) 0.007(3) 0.002(3)
C22 0.055(4) 0.048(4) 0.039(5) 0.006(3) -0.033(3) -0.011(3)
C23 0.086(6) 0.055(4) 0.047(5) 0.011(4) -0.025(4) -0.020(4)
C24 0.047(4) 0.041(4) 0.034(4) 0.015(3) 0.020(3) 0.005(3)
C25 0.083(6) 0.057(5) 0.037(4) 0.028(4) 0.023(4) 0.016(3)

loop_
_atom_type_symbol
_atom_type_description
_atom_type_scat_dispersion_real
_atom_type_scat_dispersion_imag
_atom_type_scat_source
Ir Ir -1.444 7.990
;International Tables for Crystallography
(1992, Vol. C, Tables 4.2.6.8 and 6.1.1.1)
;
P P 0.102 0.094
;International Tables for Crystallography
(1992, Vol. C, Tables 4.2.6.8 and 6.1.1.1)
;
Si Si 0.082 0.070
;International Tables for Crystallography
(1992, Vol. C, Tables 4.2.6.8 and 6.1.1.1)
;
N N 0.006 0.003
;International Tables for Crystallography
(1992, Vol. C, Tables 4.2.6.8 and 6.1.1.1)
;
C C 0.003 0.002
;International Tables for Crystallography
(1992, Vol. C, Tables 4.2.6.8 and 6.1.1.1)
;
H H 0.000 0.000
;International Tables for Crystallography
(1992, Vol. C, Table 6.1.1.2)
;

loop_
_geom_angle_atom_site_label_1
_geom_angle_atom_site_label_2
_geom_angle_atom_site_label_3
_geom_angle
_geom_angle_publ_flag
P1 IR1 P2 95.13(6) ?
P1 IR1 SI1 168.49(5) ?
P1 IR1 N1 85.3(1) ?
P1 IR1 N2 93.7(1) ?
P2 IR1 SI1 92.24(6) ?
P2 IR1 N1 179.0(1) ?
P2 IR1 N2 102.3(1) ?
SI1 IR1 N1 87.4(1) ?
SI1 IR1 N2 93.4(1) ?
N1 IR1 N2 76.7(2) ?
IR1 P1 C14 115.0(2) ?
IR1 P1 C15 117.8(2) ?
IR1 P1 C16 117.9(3) ?
C14 P1 C15 99.9(4) ?
C14 P1 C16 100.4(3) ?
C15 P1 C16 102.9(4) ?
IR1 P2 C17 117.7(3) ?
IR1 P2 C18 121.0(2) ?
IR1 P2 C19 113.9(2) ?
C17 P2 C18 97.8(3) ?
C17 P2 C19 102.2(4) ?
C18 P2 C19 101.1(3) ?
IR1 SI1 C20 117.3(2) ?
IR1 SI1 C22 116.0(2) ?
IR1 SI1 C24 112.8(2) ?
C20 SI1 C22 103.1(3) ?
C20 SI1 C24 102.7(3) ?
C22 SI1 C24 103.1(3) ?
IR1 N1 C1 136.7(4) ?
IR1 N1 C8 115.6(4) ?
C1 N1 C8 107.2(5) ?
IR1 N2 C9 115.2(4) ?
IR1 N2 C13 127.4(4) ?
C9 N2 C13 117.5(5) ?
N1 C1 C2 129.3(5) ?
N1 C1 C6 108.3(5) ?
C2 C1 C6 122.4(5) ?
C1 C2 C3 117.8(5) ?
C2 C3 C4 121.2(6) ?
C3 C4 C5 121.2(5) ?
C4 C5 C6 119.8(6) ?
C1 C6 C5 117.6(5) ?
C1 C6 C7 107.5(5) ?
C5 C6 C7 134.9(6) ?
C6 C7 C8 105.8(5) ?
N1 C8 C7 111.1(5) ?
N1 C8 C9 117.6(5) ?
C7 C8 C9 131.3(5) ?
N2 C9 C8 114.5(5) ?
N2 C9 C10 121.4(5) ?
C8 C9 C10 124.0(5) ?
C9 C10 C11 120.1(6) ?
C10 C11 C12 118.9(6) ?
C11 C12 C13 118.2(6) ?
N2 C13 C12 123.9(6) ?
SI1 C20 C21 115.7(4) ?
SI1 C22 C23 114.3(5) ?
SI1 C24 C25 115.1(5) ?
P1 IR1 H43 84(2) no
P2 IR1 H43 81(1) no
SI1 IR1 H43 88(2) no
N1 IR1 H43 99(1) no
N2 IR1 H43 175(1) no
C1 C2 H1 121.097 no
C3 C2 H1 121.091 no
C2 C3 H2 119.408 no
C4 C3 H2 119.403 no
C3 C4 H3 119.423 no
C5 C4 H3 119.417 no
C4 C5 H4 120.101 no
C6 C5 H4 120.098 no
C6 C7 H5 127.085 no
C8 C7 H5 127.090 no
C9 C10 H6 119.964 no
C11 C10 H6 119.967 no
C10 C11 H7 120.550 no
C12 C11 H7 120.552 no
C11 C12 H8 120.880 no
C13 C12 H8 120.876 no
N2 C13 H9 118.052 no
C12 C13 H9 118.058 no
P1 C14 H10 109.468 no
P1 C14 H11 109.470 no
P1 C14 H12 109.469 no
H10 C14 H11 109.471 no
H10 C14 H12 109.471 no
H11 C14 H12 109.477 no
P1 C15 H13 109.470 no
P1 C15 H14 109.467 no
P1 C15 H15 109.468 no
H13 C15 H14 109.474 no
H13 C15 H15 109.475 no
H14 C15 H15 109.472 no
P1 C16 H16 109.467 no
P1 C16 H17 109.474 no
P1 C16 H18 109.466 no
H16 C16 H17 109.479 no
H16 C16 H18 109.465 no
H17 C16 H18 109.476 no
P2 C17 H19 109.469 no
P2 C17 H20 109.470 no
P2 C17 H21 109.473 no
H19 C17 H20 109.470 no
H19 C17 H21 109.472 no
H20 C17 H21 109.474 no
P2 C18 H22 109.470 no
P2 C18 H23 109.468 no
P2 C18 H24 109.468 no
H22 C18 H23 109.476 no
H22 C18 H24 109.473 no
H23 C18 H24 109.471 no
P2 C19 H25 109.468 no
P2 C19 H26 109.468 no
P2 C19 H27 109.466 no
H25 C19 H26 109.479 no
H25 C19 H27 109.472 no
H26 C19 H27 109.474 no
SI1 C20 H28 107.896 no
SI1 C20 H29 107.894 no
C21 C20 H28 107.900 no
C21 C20 H29 107.897 no
H28 C20 H29 109.461 no
C20 C21 H30 109.472 no
C20 C21 H31 109.469 no
C20 C21 H32 109.467 no
H30 C21 H31 109.475 no
H30 C21 H32 109.473 no
H31 C21 H32 109.471 no
SI1 C22 H33 108.252 no
SI1 C22 H34 108.246 no
C23 C22 H33 108.261 no
C23 C22 H34 108.253 no
H33 C22 H34 109.460 no
C22 C23 H35 109.466 no
C22 C23 H36 109.466 no
C22 C23 H37 109.473 no
H35 C23 H36 109.473 no
H35 C23 H37 109.475 no
H36 C23 H37 109.475 no
SI1 C24 H38 108.056 no
SI1 C24 H39 108.057 no
C25 C24 H38 108.058 no
C25 C24 H39 108.060 no
H38 C24 H39 109.459 no
C24 C25 H40 109.466 no
C24 C25 H41 109.469 no
C24 C25 H42 109.471 no
H40 C25 H41 109.472 no
H40 C25 H42 109.471 no
H41 C25 H42 109.477 no

loop_
_geom_bond_atom_site_label_1
_geom_bond_atom_site_label_2
_geom_bond_distance
_geom_bond_publ_flag
IR1 P1 2.388(2) yes
IR1 P2 2.249(2) yes
IR1 SI1 2.416(2) yes
IR1 N1 2.079(4) yes
IR1 N2 2.163(4) yes
P1 C14 1.818(7) yes
P1 C15 1.824(8) yes
P1 C16 1.821(7) yes
P2 C17 1.833(8) yes
P2 C18 1.818(7) yes
P2 C19 1.821(7) yes
SI1 C20 1.905(6) yes
SI1 C22 1.910(7) yes
SI1 C24 1.907(6) yes
N1 C1 1.370(7) yes
N1 C8 1.372(7) yes
N2 C9 1.355(7) yes
N2 C13 1.359(7) yes
C1 C2 1.390(8) yes
C1 C6 1.435(8) yes
C2 C3 1.377(8) yes
C3 C4 1.423(8) yes
C4 C5 1.359(9) yes
C5 C6 1.420(9) yes
C6 C7 1.395(8) yes
C7 C8 1.398(8) yes
C8 C9 1.436(8) yes
C9 C10 1.388(8) yes
C10 C11 1.387(8) yes
C11 C12 1.385(8) yes
C12 C13 1.374(9) yes
C20 C21 1.526(9) yes
C22 C23 1.538(10) yes
C24 C25 1.537(10) yes
IR1 H43 1.56(3) no
C2 H1 0.950 no
C3 H2 0.950 no
C4 H3 0.950 no
C5 H4 0.950 no
C7 H5 0.950 no
C10 H6 0.950 no
C11 H7 0.950 no
C12 H8 0.950 no
C13 H9 0.950 no
C14 H10 0.950 no
C14 H11 0.950 no
C14 H12 0.950 no
C15 H13 0.950 no
C15 H14 0.950 no
C15 H15 0.950 no
C16 H16 0.950 no
C16 H17 0.950 no
C16 H18 0.950 no
C17 H19 0.950 no
C17 H20 0.950 no
C17 H21 0.950 no
C18 H22 0.950 no
C18 H23 0.950 no
C18 H24 0.950 no
C19 H25 0.950 no
C19 H26 0.950 no
C19 H27 0.950 no
C20 H28 0.950 no
C20 H29 0.950 no
C21 H30 0.950 no
C21 H31 0.950 no
C21 H32 0.950 no
C22 H33 0.950 no
C22 H34 0.950 no
C23 H35 0.950 no
C23 H36 0.950 no
C23 H37 0.950 no
C24 H38 0.950 no
C24 H39 0.950 no
C25 H40 0.950 no
C25 H41 0.950 no
C25 H42 0.950 no

loop_
_geom_contact_atom_site_label_1
_geom_contact_atom_site_label_2
_geom_contact_distance
_geom_contact_site_symmetry_2
C4 C12 3.567(9) 4_554
C7 C11 3.332(9) 3_765
C7 C10 3.520(8) 3_765
C16 C19 3.591(9) 3_655

loop_
_geom_torsion_atom_site_label_1
_geom_torsion_atom_site_label_2
_geom_torsion_atom_site_label_3
_geom_torsion_atom_site_label_4
_geom_torsion
_geom_torsion_site_symmetry_1
_geom_torsion_site_symmetry_2
_geom_torsion_site_symmetry_3
_geom_torsion_site_symmetry_4
_geom_torsion_publ_flag
IR1 SI1 C20 C21 76.3(5) 1_555 1_555 1_555 1_555 yes
IR1 SI1 C22 C23 -64.6(6) 1_555 1_555 1_555 1_555 yes
IR1 SI1 C24 C25 178.6(5) 1_555 1_555 1_555 1_555 yes
IR1 N1 C1 C2 6(1) 1_555 1_555 1_555 1_555 yes
IR1 N1 C1 C6 -171.9(4) 1_555 1_555 1_555 1_555 yes
IR1 N1 C8 C7 174.0(4) 1_555 1_555 1_555 1_555 yes
IR1 N1 C8 C9 -6.5(6) 1_555 1_555 1_555 1_555 yes
IR1 N2 C9 C8 2.4(6) 1_555 1_555 1_555 1_555 yes
IR1 N2 C9 C10 -179.3(4) 1_555 1_555 1_555 1_555 yes
IR1 N2 C13 C12 179.9(5) 1_555 1_555 1_555 1_555 yes
P1 IR1 P2 C17 36.9(3) 1_555 1_555 1_555 1_555 yes
P1 IR1 P2 C18 156.5(3) 1_555 1_555 1_555 1_555 yes
P1 IR1 P2 C19 -82.7(3) 1_555 1_555 1_555 1_555 yes
P1 IR1 SI1 C20 -158.3(3) 1_555 1_555 1_555 1_555 yes
P1 IR1 SI1 C22 79.3(4) 1_555 1_555 1_555 1_555 yes
P1 IR1 SI1 C24 -39.3(4) 1_555 1_555 1_555 1_555 yes
P1 IR1 N1 C1 82.3(6) 1_555 1_555 1_555 1_555 yes
P1 IR1 N1 C8 -89.2(4) 1_555 1_555 1_555 1_555 yes
P1 IR1 N2 C9 79.9(4) 1_555 1_555 1_555 1_555 yes
P1 IR1 N2 C13 -100.0(5) 1_555 1_555 1_555 1_555 yes
P2 IR1 P1 C14 164.6(3) 1_555 1_555 1_555 1_555 yes
P2 IR1 P1 C15 -78.0(3) 1_555 1_555 1_555 1_555 yes
P2 IR1 P1 C16 46.4(3) 1_555 1_555 1_555 1_555 yes
P2 IR1 SI1 C20 71.9(2) 1_555 1_555 1_555 1_555 yes
P2 IR1 SI1 C22 -50.5(3) 1_555 1_555 1_555 1_555 yes
P2 IR1 SI1 C24 -169.1(2) 1_555 1_555 1_555 1_555 yes
P2 IR1 N1 C1 -160(7) 1_555 1_555 1_555 1_555 yes
P2 IR1 N1 C8 28(7) 1_555 1_555 1_555 1_555 yes
P2 IR1 N2 C9 176.0(4) 1_555 1_555 1_555 1_555 yes
P2 IR1 N2 C13 -3.9(5) 1_555 1_555 1_555 1_555 yes
SI1 IR1 P1 C14 35.0(4) 1_555 1_555 1_555 1_555 yes
SI1 IR1 P1 C15 152.5(4) 1_555 1_555 1_555 1_555 yes
SI1 IR1 P1 C16 -83.2(4) 1_555 1_555 1_555 1_555 yes
SI1 IR1 P2 C17 -152.0(3) 1_555 1_555 1_555 1_555 yes
SI1 IR1 P2 C18 -32.3(3) 1_555 1_555 1_555 1_555 yes
SI1 IR1 P2 C19 88.5(3) 1_555 1_555 1_555 1_555 yes
SI1 IR1 N1 C1 -88.8(6) 1_555 1_555 1_555 1_555 yes
SI1 IR1 N1 C8 99.8(4) 1_555 1_555 1_555 1_555 yes
SI1 IR1 N2 C9 -91.0(4) 1_555 1_555 1_555 1_555 yes
SI1 IR1 N2 C13 89.1(5) 1_555 1_555 1_555 1_555 yes
N1 IR1 P1 C14 -16.3(3) 1_555 1_555 1_555 1_555 yes
N1 IR1 P1 C15 101.1(3) 1_555 1_555 1_555 1_555 yes
N1 IR1 P1 C16 -134.5(3) 1_555 1_555 1_555 1_555 yes
N1 IR1 P2 C17 -80(7) 1_555 1_555 1_555 1_555 yes
N1 IR1 P2 C18 38(7) 1_555 1_555 1_555 1_555 yes
N1 IR1 P2 C19 159(7) 1_555 1_555 1_555 1_555 yes
N1 IR1 SI1 C20 -107.1(3) 1_555 1_555 1_555 1_555 yes
N1 IR1 SI1 C22 130.5(3) 1_555 1_555 1_555 1_555 yes
N1 IR1 SI1 C24 11.9(3) 1_555 1_555 1_555 1_555 yes
N1 IR1 N2 C9 -4.4(4) 1_555 1_555 1_555 1_555 yes
N1 IR1 N2 C13 175.7(5) 1_555 1_555 1_555 1_555 yes
N1 C1 C2 C3 -178.0(6) 1_555 1_555 1_555 1_555 yes
N1 C1 C6 C5 179.5(5) 1_555 1_555 1_555 1_555 yes
N1 C1 C6 C7 -0.1(7) 1_555 1_555 1_555 1_555 yes
N1 C8 C7 C6 -0.2(7) 1_555 1_555 1_555 1_555 yes
N1 C8 C9 N2 2.5(8) 1_555 1_555 1_555 1_555 yes
N1 C8 C9 C10 -175.7(5) 1_555 1_555 1_555 1_555 yes
N2 IR1 P1 C14 -92.7(3) 1_555 1_555 1_555 1_555 yes
N2 IR1 P1 C15 24.8(3) 1_555 1_555 1_555 1_555 yes
N2 IR1 P1 C16 149.1(3) 1_555 1_555 1_555 1_555 yes
N2 IR1 P2 C17 -58.0(3) 1_555 1_555 1_555 1_555 yes
N2 IR1 P2 C18 61.7(3) 1_555 1_555 1_555 1_555 yes
N2 IR1 P2 C19 -177.6(3) 1_555 1_555 1_555 1_555 yes
N2 IR1 SI1 C20 -30.6(3) 1_555 1_555 1_555 1_555 yes
N2 IR1 SI1 C22 -153.0(3) 1_555 1_555 1_555 1_555 yes
N2 IR1 SI1 C24 88.4(3) 1_555 1_555 1_555 1_555 yes
N2 IR1 N1 C1 177.1(6) 1_555 1_555 1_555 1_555 yes
N2 IR1 N1 C8 5.7(4) 1_555 1_555 1_555 1_555 yes
N2 C9 C8 C7 -178.0(6) 1_555 1_555 1_555 1_555 yes
N2 C9 C10 C11 -1.3(9) 1_555 1_555 1_555 1_555 yes
N2 C13 C12 C11 0(1) 1_555 1_555 1_555 1_555 yes
C1 N1 C8 C7 0.1(7) 1_555 1_555 1_555 1_555 yes
C1 N1 C8 C9 179.7(5) 1_555 1_555 1_555 1_555 yes
C1 C2 C3 C4 -1.4(10) 1_555 1_555 1_555 1_555 yes
C1 C6 C5 C4 -1.0(9) 1_555 1_555 1_555 1_555 yes
C1 C6 C7 C8 0.2(7) 1_555 1_555 1_555 1_555 yes
C2 C1 N1 C8 178.7(6) 1_555 1_555 1_555 1_555 yes
C2 C1 C6 C5 0.7(9) 1_555 1_555 1_555 1_555 yes
C2 C1 C6 C7 -178.9(6) 1_555 1_555 1_555 1_555 yes
C2 C3 C4 C5 1(1) 1_555 1_555 1_555 1_555 yes
C3 C2 C1 C6 0.5(9) 1_555 1_555 1_555 1_555 yes
C3 C4 C5 C6 0(1) 1_555 1_555 1_555 1_555 yes
C4 C5 C6 C7 178.4(7) 1_555 1_555 1_555 1_555 yes
C5 C6 C7 C8 -179.3(7) 1_555 1_555 1_555 1_555 yes
C6 C1 N1 C8 0.0(6) 1_555 1_555 1_555 1_555 yes
C6 C7 C8 C9 -179.7(6) 1_555 1_555 1_555 1_555 yes
C7 C8 C9 C10 3(1) 1_555 1_555 1_555 1_555 yes
C8 C9 N2 C13 -177.7(5) 1_555 1_555 1_555 1_555 yes
C8 C9 C10 C11 176.8(6) 1_555 1_555 1_555 1_555 yes
C9 N2 C13 C12 -0.0(9) 1_555 1_555 1_555 1_555 yes
C9 C10 C11 C12 1.4(10) 1_555 1_555 1_555 1_555 yes
C10 C9 N2 C13 0.6(8) 1_555 1_555 1_555 1_555 yes
C10 C11 C12 C13 -0.8(10) 1_555 1_555 1_555 1_555 yes
C20 SI1 C22 C23 165.9(6) 1_555 1_555 1_555 1_555 yes
C20 SI1 C24 C25 -54.2(6) 1_555 1_555 1_555 1_555 yes
C21 C20 SI1 C22 -154.9(5) 1_555 1_555 1_555 1_555 yes
C21 C20 SI1 C24 -47.9(6) 1_555 1_555 1_555 1_555 yes
C22 SI1 C24 C25 52.7(6) 1_555 1_555 1_555 1_555 yes
C23 C22 SI1 C24 59.2(6) 1_555 1_555 1_555 1_555 yes
